data_7107940
loop_
_publ_author_name
'Xiao-Jing Yang'
'Song-Song Bao'
'Tao Zheng'
'Li-Min Zheng'

_publ_section_title
;
 An enantioenriched vanadium phosphonate generated via asymmetric chiral
 amplification of crystallization from achiral sources showing a
 single-crystal-to-single-crystal dehydration process
;
_journal_name_full Chem.Commun.
_journal_page_first 6565
_journal_paper_doi 10.1039/c2cc32214e
_journal_volume 48
_journal_year 2012
_chemical_absolute_configuration rm
_chemical_formula_sum 'C14 H22 O20 P2 V3'
_chemical_formula_weight 725.08
_chemical_name_systematic
;
?
;
_space_group_IT_number 4
_symmetry_cell_setting monoclinic
_symmetry_space_group_name_Hall 'P 2yb'
_symmetry_space_group_name_H-M 'P 1 21 1'
_atom_sites_solution_hydrogens geom
_atom_sites_solution_primary direct
_atom_sites_solution_secondary difmap
_audit_creation_method SHELXL-97
_cell_angle_alpha 90.00
_cell_angle_beta 95.873(2)
_cell_angle_gamma 90.00
_cell_formula_units_Z 2
_cell_length_a 9.5302(10)
_cell_length_b 9.0426(9)
_cell_length_c 14.3609(15)
_cell_measurement_reflns_used 3661
_cell_measurement_temperature 273(2)
_cell_measurement_theta_max 25.00
_cell_measurement_theta_min 2.15
_cell_volume 1231.1(2)
_computing_cell_refinement 'Bruker SMART'
_computing_data_collection 'Bruker SMART'
_computing_data_reduction 'Bruker SAINT'
_computing_molecular_graphics 'Bruker SHELXTL'
_computing_publication_material 'Bruker SHELXTL'
_computing_structure_refinement 'SHELXL-97 (Sheldrick, 1997)'
_computing_structure_solution 'SHELXS-97 (Sheldrick, 1990)'
_diffrn_ambient_temperature 273(2)
_diffrn_measured_fraction_theta_full 0.981
_diffrn_measured_fraction_theta_max 0.981
_diffrn_measurement_device_type 'CCD area detector'
_diffrn_measurement_method 'phi and omega scans'
_diffrn_radiation_monochromator graphite
_diffrn_radiation_source 'fine-focus sealed tube'
_diffrn_radiation_type MoK\a
_diffrn_radiation_wavelength 0.71073
_diffrn_reflns_av_R_equivalents 0.0225
_diffrn_reflns_av_sigmaI/netI 0.0270
_diffrn_reflns_limit_h_max 11
_diffrn_reflns_limit_h_min -10
_diffrn_reflns_limit_k_max 10
_diffrn_reflns_limit_k_min -8
_diffrn_reflns_limit_l_max 13
_diffrn_reflns_limit_l_min -17
_diffrn_reflns_number 6026
_diffrn_reflns_theta_full 25.00
_diffrn_reflns_theta_max 25.00
_diffrn_reflns_theta_min 2.15
_exptl_absorpt_coefficient_mu 1.339
_exptl_absorpt_correction_T_max 0.875
_exptl_absorpt_correction_T_min 0.765
_exptl_absorpt_correction_type multi-scan
_exptl_absorpt_process_details 'SADABS, Bruker(2000)'
_exptl_crystal_colour blue
_exptl_crystal_density_diffrn 1.956
_exptl_crystal_density_method 'not measured'
_exptl_crystal_description sheet
_exptl_crystal_F_000 730
_exptl_crystal_size_max 0.2
_exptl_crystal_size_mid 0.1
_exptl_crystal_size_min 0.1
_refine_diff_density_max 1.559
_refine_diff_density_min -0.519
_refine_diff_density_rms 0.131
_refine_ls_abs_structure_details 'Flack H D (1983), Acta Cryst. A39, 876-881'
_refine_ls_abs_structure_Flack -0.01(3)
_refine_ls_extinction_method none
_refine_ls_goodness_of_fit_ref 1.008
_refine_ls_hydrogen_treatment constr
_refine_ls_matrix_type full
_refine_ls_number_parameters 352
_refine_ls_number_reflns 3661
_refine_ls_number_restraints 5
_refine_ls_restrained_S_all 1.008
_refine_ls_R_factor_all 0.0503
_refine_ls_R_factor_gt 0.0490
_refine_ls_shift/su_max 0.000
_refine_ls_shift/su_mean 0.000
_refine_ls_structure_factor_coef Fsqd
_refine_ls_weighting_details 'calc w=1/[\s^2^(Fo^2^)+(0.1050P)^2^+0.3380P] where P=(Fo^2^+2Fc^2^)/3'
_refine_ls_weighting_scheme calc
_refine_ls_wR_factor_gt 0.1251
_refine_ls_wR_factor_ref 0.1268
_reflns_number_gt 3522
_reflns_number_total 3661
_reflns_threshold_expression >2sigma(I)
_cod_data_source_file c2cc32214e.txt
_cod_data_source_block 110427am
_cod_original_sg_symbol_Hall 'p 2yb'
_cod_original_sg_symbol_H-M P21
_cod_database_code 7107940

loop_
_symmetry_equiv_pos_as_xyz
'x, y, z'
'-x, y+1/2, -z'

loop_
_atom_site_label
_atom_site_type_symbol
_atom_site_fract_x
_atom_site_fract_y
_atom_site_fract_z
_atom_site_U_iso_or_equiv
_atom_site_adp_type
_atom_site_occupancy
_atom_site_symmetry_multiplicity
_atom_site_calc_flag
_atom_site_refinement_flags
V1 V 0.60358(8) 0.79899(9) 0.73746(6) 0.0222(2) Uani 1 1 d U
V2 V 0.29135(9) 0.65646(11) 1.00563(6) 0.0260(2) Uani 1 1 d U
V3 V 1.10839(8) 1.08850(9) 0.75910(7) 0.0240(2) Uani 1 1 d .
P1 P 0.78076(13) 1.10621(15) 0.78038(9) 0.0205(3) Uani 1 1 d .
P2 P 0.28812(13) 0.77682(14) 0.78340(9) 0.0212(3) Uani 1 1 d .
C1 C 0.7671(5) 1.2452(6) 0.6922(3) 0.0217(11) Uani 1 1 d .
C2 C 0.6658(6) 1.2303(8) 0.6158(4) 0.0332(13) Uani 1 1 d .
H2 H 0.6077 1.1475 0.6109 0.040 Uiso 1 1 calc R
C3 C 0.6514(7) 1.3376(8) 0.5475(4) 0.0429(17) Uani 1 1 d .
H3 H 0.5825 1.3262 0.4973 0.051 Uiso 1 1 calc R
C4 C 0.7335(8) 1.4575(8) 0.5514(4) 0.0447(17) Uani 1 1 d .
H4 H 0.7234 1.5270 0.5034 0.054 Uiso 1 1 calc R
C5 C 0.8363(6) 1.4785(7) 0.6291(4) 0.0304(12) Uani 1 1 d .
H5 H 0.8903 1.5643 0.6343 0.036 Uiso 1 1 calc R
C6 C 0.8547(5) 1.3712(6) 0.6960(4) 0.0230(11) Uani 1 1 d .
C7 C 0.9687(6) 1.3968(7) 0.7765(4) 0.0256(12) Uani 1 1 d .
C8 C 0.2670(5) 0.6477(6) 0.6885(3) 0.0201(10) Uani 1 1 d .
C9 C 0.1650(5) 0.6662(7) 0.6154(4) 0.0309(12) Uani 1 1 d .
H9 H 0.1078 0.7496 0.6141 0.037 Uiso 1 1 calc R
C10 C 0.1439(7) 0.5638(9) 0.5428(4) 0.0452(18) Uani 1 1 d .
H10 H 0.0775 0.5801 0.4917 0.054 Uiso 1 1 calc R
C11 C 0.2269(7) 0.4352(9) 0.5497(4) 0.0453(18) Uani 1 1 d .
H11 H 0.2126 0.3624 0.5040 0.054 Uiso 1 1 calc R
C12 C 0.3266(7) 0.4163(7) 0.6217(4) 0.0373(14) Uani 1 1 d .
H12 H 0.3792 0.3295 0.6256 0.045 Uiso 1 1 calc R
C13 C 0.3530(5) 0.5233(6) 0.6906(3) 0.0219(11) Uani 1 1 d .
C14 C 0.4712(6) 0.5004(6) 0.7666(4) 0.0259(12) Uani 1 1 d .
O1 O 0.6556(4) 1.0059(4) 0.7629(3) 0.0309(9) Uani 1 1 d .
O2 O 0.9157(4) 1.0171(4) 0.7719(3) 0.0283(9) Uani 1 1 d .
O3 O 0.7856(4) 1.1820(5) 0.8742(2) 0.0327(9) Uani 1 1 d .
O4 O 0.4216(4) 0.8666(5) 0.7737(3) 0.0328(9) Uani 1 1 d .
O5 O 0.3039(4) 0.6852(5) 0.8710(2) 0.0329(9) Uani 1 1 d .
O6 O 0.1600(4) 0.8781(5) 0.7775(3) 0.0319(9) Uani 1 1 d .
O7 O 0.9748(4) 1.5162(5) 0.8157(3) 0.0362(10) Uani 1 1 d .
O8 O 1.0578(4) 1.2930(4) 0.7982(3) 0.0279(8) Uani 1 1 d .
O9 O 0.5619(4) 0.5989(4) 0.7860(3) 0.0286(8) Uani 1 1 d U
O10 O 0.4779(4) 0.3767(5) 0.8098(3) 0.0356(10) Uani 1 1 d .
O11 O 0.5918(5) 0.7797(5) 0.6283(3) 0.0417(10) Uani 1 1 d U
O12 O 0.4311(4) 0.5662(5) 1.0332(3) 0.0397(10) Uani 1 1 d .
O13 O 1.1096(5) 1.1097(5) 0.6507(3) 0.0429(10) Uani 1 1 d .
O1W O 0.8059(4) 0.7504(5) 0.7859(3) 0.0343(10) Uani 1 1 d .
H1WA H 0.8590 0.8226 0.7750 0.052 Uiso 1 1 d R
H1WB H 0.8313 0.6738 0.7577 0.052 Uiso 1 1 d R
O2W O 0.1663(5) 0.4772(5) 0.9749(3) 0.0447(12) Uani 1 1 d .
H2WA H 0.2161 0.3994 0.9836 0.067 Uiso 1 1 d R
H2WB H 0.1320 0.4815 0.9180 0.067 Uiso 1 1 d R
O3W O 0.0801(4) 0.7661(5) 0.9629(3) 0.0436(12) Uani 1 1 d .
H3WA H 0.0185 0.7000 0.9477 0.065 Uiso 1 1 d R
H3WB H 0.0875 0.8228 0.9165 0.065 Uiso 1 1 d R
O4W O 0.3673(5) 0.8663(5) 1.0289(3) 0.0409(11) Uani 1 1 d U
H4WA H 0.4547 0.8616 1.0478 0.061 Uiso 1 1 d R
H4WB H 0.3560 0.9154 0.9782 0.061 Uiso 1 1 d R
O5W O 1.3134(4) 1.1394(5) 0.8029(3) 0.0326(9) Uani 1 1 d .
H5WB H 1.3163 1.2156 0.8377 0.049 Uiso 1 1 d R
H5WA H 1.3510 1.0668 0.8337 0.049 Uiso 1 1 d R
O6W O 1.1008(5) 1.0652(6) 0.9255(3) 0.0522(12) Uani 1 1 d .
H6WA H 1.0179 1.0421 0.9371 0.078 Uiso 1 1 d R
H6WB H 1.1237 1.1477 0.9511 0.078 Uiso 1 1 d R
O7W O 0.6842(6) 0.7167(7) 0.9769(4) 0.0692(16) Uani 1 1 d .
H7WA H 0.6119 0.6731 0.9936 0.083 Uiso 1 1 d R
H7WB H 0.6753 0.7271 0.9177 0.104 Uiso 1 1 d R

loop_
_atom_site_aniso_label
_atom_site_aniso_U_11
_atom_site_aniso_U_22
_atom_site_aniso_U_33
_atom_site_aniso_U_23
_atom_site_aniso_U_13
_atom_site_aniso_U_12
V1 0.0143(4) 0.0171(5) 0.0356(5) 0.0017(4) 0.0044(3) 0.0001(4)
V2 0.0219(4) 0.0264(5) 0.0297(4) -0.0018(4) 0.0029(3) -0.0027(4)
V3 0.0120(4) 0.0165(5) 0.0437(5) -0.0026(4) 0.0031(3) 0.0000(3)
P1 0.0129(6) 0.0183(7) 0.0306(6) 0.0006(5) 0.0040(5) 0.0003(5)
P2 0.0146(6) 0.0183(8) 0.0313(7) -0.0020(5) 0.0045(5) -0.0004(5)
C1 0.018(2) 0.021(3) 0.025(2) -0.003(2) 0.0001(19) -0.001(2)
C2 0.026(3) 0.042(4) 0.030(3) -0.007(3) -0.006(2) -0.002(3)
C3 0.044(4) 0.053(5) 0.029(3) -0.001(3) -0.010(3) 0.010(3)
C4 0.062(5) 0.042(4) 0.029(3) 0.012(3) 0.002(3) 0.010(4)
C5 0.023(3) 0.033(3) 0.036(3) 0.007(2) 0.007(2) 0.001(2)
C6 0.018(2) 0.022(3) 0.029(3) -0.001(2) 0.002(2) 0.002(2)
C7 0.022(3) 0.024(3) 0.031(3) -0.002(2) 0.000(2) 0.002(2)
C8 0.017(2) 0.023(3) 0.021(2) 0.0000(19) 0.0063(18) -0.005(2)
C9 0.019(2) 0.037(3) 0.036(3) 0.007(3) 0.001(2) 0.000(3)
C10 0.032(3) 0.076(6) 0.026(3) -0.004(3) -0.002(2) -0.008(4)
C11 0.039(4) 0.057(5) 0.039(3) -0.016(3) 0.000(3) -0.017(4)
C12 0.040(4) 0.028(3) 0.046(3) -0.013(3) 0.014(3) 0.000(3)
C13 0.021(3) 0.017(3) 0.029(2) 0.002(2) 0.006(2) -0.004(2)
C14 0.022(3) 0.011(3) 0.047(3) -0.003(2) 0.010(2) 0.000(2)
O1 0.023(2) 0.0095(19) 0.061(3) 0.0017(17) 0.0099(18) -0.0008(16)
O2 0.0142(17) 0.018(2) 0.054(2) -0.0006(17) 0.0096(16) 0.0023(16)
O3 0.035(2) 0.037(3) 0.0272(18) 0.0040(16) 0.0116(16) -0.0023(19)
O4 0.0182(18) 0.021(2) 0.061(3) -0.0040(18) 0.0118(17) -0.0003(17)
O5 0.032(2) 0.043(3) 0.0244(18) -0.0011(16) 0.0059(15) 0.0039(19)
O6 0.0115(17) 0.024(2) 0.061(3) -0.0038(18) 0.0068(17) 0.0022(16)
O7 0.030(2) 0.018(2) 0.057(3) -0.0101(18) -0.0130(19) 0.0012(17)
O8 0.0192(18) 0.0178(19) 0.044(2) -0.0007(16) -0.0083(15) 0.0049(16)
O9 0.0230(19) 0.021(2) 0.041(2) 0.0072(16) -0.0011(15) -0.0029(17)
O10 0.029(2) 0.023(2) 0.053(2) 0.0116(19) -0.0027(19) -0.0024(17)
O11 0.039(2) 0.046(3) 0.040(2) 0.006(2) 0.0044(19) 0.002(2)
O12 0.030(2) 0.046(3) 0.042(2) 0.002(2) 0.0001(18) 0.005(2)
O13 0.040(2) 0.041(3) 0.049(2) 0.000(2) 0.0085(19) -0.002(2)
O1W 0.0211(18) 0.017(2) 0.063(3) 0.0019(18) -0.0009(18) 0.0062(17)
O2W 0.051(3) 0.045(3) 0.039(2) -0.009(2) 0.0076(19) -0.026(2)
O3W 0.0183(19) 0.067(4) 0.046(2) 0.008(2) 0.0055(17) 0.005(2)
O4W 0.039(2) 0.042(3) 0.040(2) 0.0029(19) 0.0003(19) -0.015(2)
O5W 0.0180(17) 0.018(2) 0.061(2) -0.0040(18) 0.0038(17) 0.0055(16)
O6W 0.040(3) 0.059(3) 0.059(3) 0.008(2) 0.013(2) 0.004(2)
O7W 0.067(4) 0.057(4) 0.085(4) 0.009(3) 0.013(3) -0.010(3)

loop_
_atom_type_symbol
_atom_type_description
_atom_type_scat_dispersion_real
_atom_type_scat_dispersion_imag
_atom_type_scat_source
C C 0.0033 0.0016 'International Tables Vol C Tables 4.2.6.8 and 6.1.1.4'
H H 0.0000 0.0000 'International Tables Vol C Tables 4.2.6.8 and 6.1.1.4'
O O 0.0106 0.0060 'International Tables Vol C Tables 4.2.6.8 and 6.1.1.4'
P P 0.1023 0.0942 'International Tables Vol C Tables 4.2.6.8 and 6.1.1.4'
V V 0.3005 0.5294 'International Tables Vol C Tables 4.2.6.8 and 6.1.1.4'

loop_
_geom_angle_atom_site_label_1
_geom_angle_atom_site_label_2
_geom_angle_atom_site_label_3
_geom_angle
_geom_angle_site_symmetry_1
_geom_angle_site_symmetry_3
O11 V1 O4 108.9(2) . .
O11 V1 O1 106.4(2) . .
O4 V1 O1 82.32(17) . .
O11 V1 O9 104.6(2) . .
O4 V1 O9 88.68(17) . .
O1 V1 O9 148.95(17) . .
O11 V1 O1W 106.7(2) . .
O4 V1 O1W 144.32(19) . .
O1 V1 O1W 85.96(18) . .
O9 V1 O1W 84.26(17) . .
O12 V2 O3 102.89(19) . 2_647
O12 V2 O5 100.38(19) . .
O3 V2 O5 156.56(19) 2_647 .
O12 V2 O2W 95.9(2) . .
O3 V2 O2W 91.21(18) 2_647 .
O5 V2 O2W 89.17(18) . .
O12 V2 O4W 99.4(2) . .
O3 V2 O4W 84.55(18) 2_647 .
O5 V2 O4W 88.95(18) . .
O2W V2 O4W 164.7(2) . .
O12 V2 O3W 174.7(2) . .
O3 V2 O3W 77.57(16) 2_647 .
O5 V2 O3W 79.52(16) . .
O2W V2 O3W 78.8(2) . .
O4W V2 O3W 85.89(19) . .
O13 V3 O2 103.5(2) . .
O13 V3 O6 102.9(2) . 1_655
O2 V3 O6 83.88(16) . 1_655
O13 V3 O8 101.0(2) . .
O2 V3 O8 91.33(16) . .
O6 V3 O8 156.05(17) 1_655 .
O13 V3 O5W 100.0(2) . .
O2 V3 O5W 156.23(18) . .
O6 V3 O5W 87.63(16) 1_655 .
O8 V3 O5W 87.47(16) . .
O13 V3 O6W 177.6(2) . .
O2 V3 O6W 75.89(17) . .
O6 V3 O6W 79.34(18) 1_655 .
O8 V3 O6W 76.73(17) . .
O5W V3 O6W 80.74(17) . .
O1 P1 O3 112.1(2) . .
O1 P1 O2 109.2(2) . .
O3 P1 O2 111.1(2) . .
O1 P1 C1 108.0(2) . .
O3 P1 C1 108.0(2) . .
O2 P1 C1 108.4(2) . .
O5 P2 O6 112.9(2) . .
O5 P2 O4 110.9(2) . .
O6 P2 O4 110.2(2) . .
O5 P2 C8 105.8(2) . .
O6 P2 C8 108.9(2) . .
O4 P2 C8 107.9(2) . .
C2 C1 C6 118.0(5) . .
C2 C1 P1 119.1(4) . .
C6 C1 P1 122.9(4) . .
C3 C2 C1 120.2(6) . .
C3 C2 H2 119.9 . .
C1 C2 H2 119.9 . .
C4 C3 C2 121.8(6) . .
C4 C3 H3 119.1 . .
C2 C3 H3 119.1 . .
C3 C4 C5 119.7(6) . .
C3 C4 H4 120.2 . .
C5 C4 H4 120.2 . .
C6 C5 C4 119.2(6) . .
C6 C5 H5 120.4 . .
C4 C5 H5 120.4 . .
C5 C6 C1 121.0(5) . .
C5 C6 C7 117.2(5) . .
C1 C6 C7 121.7(5) . .
O7 C7 O8 122.6(5) . .
O7 C7 C6 118.9(5) . .
O8 C7 C6 118.4(5) . .
C9 C8 C13 119.2(5) . .
C9 C8 P2 121.4(4) . .
C13 C8 P2 119.4(4) . .
C8 C9 C10 122.0(6) . .
C8 C9 H9 119.0 . .
C10 C9 H9 119.0 . .
C9 C10 C11 117.4(6) . .
C9 C10 H10 121.3 . .
C11 C10 H10 121.3 . .
C12 C11 C10 120.6(6) . .
C12 C11 H11 119.7 . .
C10 C11 H11 119.7 . .
C11 C12 C13 121.6(6) . .
C11 C12 H12 119.2 . .
C13 C12 H12 119.2 . .
C12 C13 C8 119.0(5) . .
C12 C13 C14 119.3(5) . .
C8 C13 C14 121.6(5) . .
O9 C14 O10 121.0(5) . .
O9 C14 C13 120.9(5) . .
O10 C14 C13 118.1(5) . .
P1 O1 V1 142.2(3) . .
P1 O2 V3 129.2(2) . .
P1 O3 V2 139.0(3) . 2_657
P2 O4 V1 128.8(3) . .
P2 O5 V2 152.4(3) . .
P2 O6 V3 140.7(2) . 1_455
C7 O8 V3 141.2(4) . .
C14 O9 V1 136.5(4) . .
V1 O1W H1WA 109.5 . .
V1 O1W H1WB 108.7 . .
H1WA O1W H1WB 109.5 . .
V2 O2W H2WA 108.8 . .
V2 O2W H2WB 109.3 . .
H2WA O2W H2WB 109.5 . .
V2 O3W H3WA 109.4 . .
V2 O3W H3WB 109.4 . .
H3WA O3W H3WB 109.5 . .
V2 O4W H4WA 108.9 . .
V2 O4W H4WB 109.4 . .
H4WA O4W H4WB 109.5 . .
V3 O5W H5WB 109.6 . .
V3 O5W H5WA 109.0 . .
H5WB O5W H5WA 109.5 . .
V3 O6W H6WA 109.8 . .
V3 O6W H6WB 108.7 . .
H6WA O6W H6WB 109.5 . .
H7WA O7W H7WB 109.5 . .

loop_
_geom_bond_atom_site_label_1
_geom_bond_atom_site_label_2
_geom_bond_distance
_geom_bond_site_symmetry_2
V1 O11 1.570(4) .
V1 O4 1.959(4) .
V1 O1 1.961(4) .
V1 O9 1.993(4) .
V1 O1W 2.030(4) .
V2 O12 1.578(4) .
V2 O3 1.956(4) 2_647
V2 O5 1.967(4) .
V2 O2W 2.033(4) .
V2 O4W 2.046(5) .
V2 O3W 2.272(4) .
V3 O13 1.570(4) .
V3 O2 1.973(4) .
V3 O6 1.976(4) 1_655
V3 O8 2.005(4) .
V3 O5W 2.043(4) .
V3 O6W 2.407(5) .
P1 O1 1.499(4) .
P1 O3 1.508(4) .
P1 O2 1.533(4) .
P1 C1 1.780(5) .
P2 O5 1.501(4) .
P2 O6 1.522(4) .
P2 O4 1.527(4) .
P2 C8 1.790(5) .
C1 C2 1.392(7) .
C1 C6 1.410(7) .
C2 C3 1.376(9) .
C2 H2 0.9300 .
C3 C4 1.335(11) .
C3 H3 0.9300 .
C4 C5 1.420(9) .
C4 H4 0.9300 .
C5 C6 1.363(8) .
C5 H5 0.9300 .
C6 C7 1.522(7) .
C7 O7 1.216(7) .
C7 O8 1.283(7) .
C8 C9 1.365(7) .
C8 C13 1.391(7) .
C9 C10 1.394(9) .
C9 H9 0.9300 .
C10 C11 1.404(11) .
C10 H10 0.9300 .
C11 C12 1.342(9) .
C11 H11 0.9300 .
C12 C13 1.388(8) .
C12 H12 0.9300 .
C13 C14 1.501(8) .
C14 O9 1.253(7) .
C14 O10 1.277(7) .
O3 V2 1.956(3) 2_657
O6 V3 1.976(4) 1_455
O1W H1WA 0.8500 .
O1W H1WB 0.8500 .
O2W H2WA 0.8500 .
O2W H2WB 0.8500 .
O3W H3WA 0.8500 .
O3W H3WB 0.8500 .
O4W H4WA 0.8500 .
O4W H4WB 0.8500 .
O5W H5WB 0.8500 .
O5W H5WA 0.8499 .
O6W H6WA 0.8500 .
O6W H6WB 0.8500 .
O7W H7WA 0.8500 .
O7W H7WB 0.8501 .

loop_
_geom_torsion_atom_site_label_1
_geom_torsion_atom_site_label_2
_geom_torsion_atom_site_label_3
_geom_torsion_atom_site_label_4
_geom_torsion
_geom_torsion_site_symmetry_1
_geom_torsion_site_symmetry_4
O1 P1 C1 C2 -10.4(5) . .
O3 P1 C1 C2 -131.8(4) . .
O2 P1 C1 C2 107.7(4) . .
O1 P1 C1 C6 169.5(4) . .
O3 P1 C1 C6 48.1(5) . .
O2 P1 C1 C6 -72.3(5) . .
C6 C1 C2 C3 -1.1(8) . .
P1 C1 C2 C3 178.8(5) . .
C1 C2 C3 C4 0.7(10) . .
C2 C3 C4 C5 -1.9(11) . .
C3 C4 C5 C6 3.7(10) . .
C4 C5 C6 C1 -4.3(8) . .
C4 C5 C6 C7 178.4(5) . .
C2 C1 C6 C5 3.0(8) . .
P1 C1 C6 C5 -176.9(4) . .
C2 C1 C6 C7 -179.8(5) . .
P1 C1 C6 C7 0.3(7) . .
C5 C6 C7 O7 47.0(7) . .
C1 C6 C7 O7 -130.2(6) . .
C5 C6 C7 O8 -130.5(6) . .
C1 C6 C7 O8 52.2(7) . .
O5 P2 C8 C9 134.1(4) . .
O6 P2 C8 C9 12.5(5) . .
O4 P2 C8 C9 -107.1(5) . .
O5 P2 C8 C13 -43.7(4) . .
O6 P2 C8 C13 -165.3(4) . .
O4 P2 C8 C13 75.1(4) . .
C13 C8 C9 C10 0.2(8) . .
P2 C8 C9 C10 -177.6(5) . .
C8 C9 C10 C11 3.5(9) . .
C9 C10 C11 C12 -3.0(10) . .
C10 C11 C12 C13 -1.2(10) . .
C11 C12 C13 C8 4.9(9) . .
C11 C12 C13 C14 -176.5(6) . .
C9 C8 C13 C12 -4.4(8) . .
P2 C8 C13 C12 173.5(4) . .
C9 C8 C13 C14 177.1(5) . .
P2 C8 C13 C14 -5.0(7) . .
C12 C13 C14 O9 129.3(6) . .
C8 C13 C14 O9 -52.2(7) . .
C12 C13 C14 O10 -49.6(7) . .
C8 C13 C14 O10 128.9(6) . .
O3 P1 O1 V1 -120.4(4) . .
O2 P1 O1 V1 3.2(5) . .
C1 P1 O1 V1 120.8(4) . .
O11 V1 O1 P1 -88.6(5) . .
O4 V1 O1 P1 163.8(5) . .
O9 V1 O1 P1 89.4(5) . .
O1W V1 O1 P1 17.6(5) . .
O1 P1 O2 V3 165.0(3) . .
O3 P1 O2 V3 -70.9(4) . .
C1 P1 O2 V3 47.6(4) . .
O13 V3 O2 P1 -86.8(4) . .
O6 V3 O2 P1 171.3(3) 1_655 .
O8 V3 O2 P1 14.8(3) . .
O5W V3 O2 P1 101.6(5) . .
O6W V3 O2 P1 90.8(3) . .
O1 P1 O3 V2 20.3(5) . 2_657
O2 P1 O3 V2 -102.2(4) . 2_657
C1 P1 O3 V2 139.1(4) . 2_657
O5 P2 O4 V1 75.0(4) . .
O6 P2 O4 V1 -159.2(3) . .
C8 P2 O4 V1 -40.5(4) . .
O11 V1 O4 P2 78.5(4) . .
O1 V1 O4 P2 -176.7(4) . .
O9 V1 O4 P2 -26.5(3) . .
O1W V1 O4 P2 -104.7(4) . .
O6 P2 O5 V2 -37.1(6) . .
O4 P2 O5 V2 87.2(6) . .
C8 P2 O5 V2 -156.1(5) . .
O12 V2 O5 P2 -139.3(6) . .
O3 V2 O5 P2 33.7(9) 2_647 .
O2W V2 O5 P2 124.9(6) . .
O4W V2 O5 P2 -39.9(6) . .
O3W V2 O5 P2 46.1(6) . .
O5 P2 O6 V3 126.2(4) . 1_455
O4 P2 O6 V3 1.5(5) . 1_455
C8 P2 O6 V3 -116.6(4) . 1_455
O7 C7 O8 V3 -176.2(4) . .
C6 C7 O8 V3 1.3(9) . .
O13 V3 O8 C7 48.6(6) . .
O2 V3 O8 C7 -55.5(6) . .
O6 V3 O8 C7 -133.3(6) 1_655 .
O5W V3 O8 C7 148.3(6) . .
O6W V3 O8 C7 -130.6(6) . .
O10 C14 O9 V1 176.4(4) . .
C13 C14 O9 V1 -2.5(8) . .
O11 V1 O9 C14 -46.1(6) . .
O4 V1 O9 C14 63.1(5) . .
O1 V1 O9 C14 135.8(5) . .
O1W V1 O9 C14 -151.9(5) . .
